data_9001029
loop_
_publ_author_name
'Rossi, G.'
'Oberti, R.'
'Smith, D. C.'

_publ_section_title
;
 Crystal structure of lisetite, CaNa2Al4Si4O16
;
_journal_name_full 'American Mineralogist'
_journal_page_first 1378
_journal_page_last 1383
_journal_volume 71
_journal_year 1986
_chemical_formula_sum 'Al3.96 Ca0.98 Na1.97 O16 Si4.04'
_chemical_name_mineral Lisetite
_symmetry_space_group_name_H-M 'P b c 21'
_cell_angle_alpha 90
_cell_angle_beta 90
_cell_angle_gamma 90
_cell_length_a 8.260
_cell_length_b 17.086
_cell_length_c 9.654
_cell_formula_units_Z 4
_cell_volume 1362.472
_exptl_crystal_density_diffrn 2.734
_cod_original_cell_volume 1362.473
_cod_original_formula_sum 'Ca.98 Na1.97 (Al3.96 Si4.04) O16'
_cod_database_code 9001029

loop_
_symmetry_equiv_pos_as_xyz
x,y,z
1/2-x,1/2+y,z
x,-y,1/2+z
1/2-x,1/2-y,1/2+z

loop_
_atom_site_aniso_label
_atom_site_aniso_U_11
_atom_site_aniso_U_22
_atom_site_aniso_U_33
_atom_site_aniso_U_12
_atom_site_aniso_U_13
_atom_site_aniso_U_23
Ca1 0.00795 0.00739 0.00944 0.00071 0.00162 0.00084
Na1 0.00795 0.00739 0.00944 0.00071 0.00162 0.00084
NaA 0.01348 0.02514 0.02739 -0.00143 -0.00040 -0.00334
CaA 0.01348 0.02514 0.02739 -0.00143 -0.00040 -0.00334
NaB 0.01037 0.01923 0.01889 0.00715 -0.00485 -0.00167
Al1A 0.00484 0.00739 0.00425 0.00071 -0.00040 0.00000
Si1A 0.00484 0.00739 0.00425 0.00071 -0.00040 0.00000
Al2A 0.00691 0.00739 0.00614 0.00000 0.00040 0.00084
Si2A 0.00691 0.00739 0.00614 0.00000 0.00040 0.00084
Al3A 0.00415 0.00739 0.00755 0.00000 0.00121 0.00000
Si3A 0.00415 0.00739 0.00755 0.00000 0.00121 0.00000
Al4A 0.00553 0.00592 0.00614 0.00071 0.00121 0.00084
Si4A 0.00553 0.00592 0.00614 0.00071 0.00121 0.00084
Al1B 0.00760 0.00592 0.00755 0.00000 0.00000 0.00084
Si1B 0.00760 0.00592 0.00755 0.00000 0.00000 0.00084
Al2B 0.00484 0.00739 0.00850 0.00000 0.00121 0.00000
Si2B 0.00484 0.00739 0.00850 0.00000 0.00121 0.00000
Al3B 0.00760 0.00887 0.00567 0.00143 0.00121 0.00000
Si3B 0.00760 0.00887 0.00567 0.00143 0.00121 0.00000
Al4B 0.00830 0.00592 0.00708 0.00143 -0.00283 0.00000
Si4B 0.00830 0.00592 0.00708 0.00143 -0.00283 0.00000
O1A 0.01936 0.00887 0.01180 -0.00286 0.00081 0.00084
O2A 0.00968 0.00887 0.00614 0.00000 -0.00162 0.00334
O3A 0.00795 0.01627 0.00803 0.00214 -0.00121 0.00000
O4A 0.00795 0.01331 0.00614 0.00214 0.00162 -0.00251
O5A 0.00968 0.01183 0.01228 0.00071 0.00323 0.00000
O6A 0.01002 0.01331 0.01039 0.00214 0.00000 -0.00167
O7A 0.01936 0.01035 0.01416 0.00071 0.00404 0.00167
O1B 0.01106 0.00887 0.00803 0.00071 0.00162 0.00084
O2B 0.01002 0.01183 0.01133 0.00071 0.00000 0.00000
O3B 0.01175 0.01627 0.01936 -0.00572 0.00242 0.00000
O4B 0.01486 0.01035 0.00803 0.00071 0.00242 0.00000
O5B 0.01175 0.01183 0.00992 0.00000 -0.00040 0.00251
O6B 0.00691 0.01035 0.00944 0.00143 -0.00040 0.00167
O7B 0.00899 0.00739 0.00944 -0.00143 0.00202 -0.00167
O8 0.01002 0.01035 0.01511 0.00000 0.00525 -0.00167
O9 0.00691 0.01035 0.01653 -0.00071 -0.00323 0.00000

loop_
_atom_site_label
_atom_site_fract_x
_atom_site_fract_y
_atom_site_fract_z
_atom_site_occupancy
Ca1 0.00420 0.41150 0.25000 0.92000
Na1 0.00420 0.41150 0.25000 0.08000
NaA 0.53520 0.34610 0.41470 0.94000
CaA 0.53520 0.34610 0.41470 0.06000
NaB 0.46710 0.35080 0.08110 0.95000
Al1A 0.66880 0.09070 0.06040 0.84000
Si1A 0.66880 0.09070 0.06040 0.16000
Al2A 0.81740 0.00760 0.30740 0.11000
Si2A 0.81740 0.00760 0.30740 0.89000
Al3A 0.69690 0.15250 0.45570 0.88000
Si3A 0.69690 0.15250 0.45570 0.12000
Al4A 0.80400 0.24320 0.20630 0.10000
Si4A 0.80400 0.24320 0.20630 0.90000
Al1B 0.32630 0.08660 0.44160 0.08000
Si1B 0.32630 0.08660 0.44160 0.92000
Al2B 0.17220 0.01460 0.19050 0.91000
Si2B 0.17220 0.01460 0.19050 0.09000
Al3B 0.29940 0.15540 0.03060 0.12000
Si3B 0.29940 0.15540 0.03060 0.88000
Al4B 0.19150 0.23650 0.28150 0.92000
Si4B 0.19150 0.23650 0.28150 0.08000
O1A 0.79080 0.16720 0.10910 1.00000
O2A 0.68070 0.01800 0.18640 1.00000
O3A 0.47270 0.11260 0.01210 1.00000
O4A 0.74380 0.06450 -0.10320 1.00000
O5A 0.84020 0.08520 0.39970 1.00000
O6A 0.76240 0.18050 0.62230 1.00000
O7A 0.69340 0.23260 0.34340 1.00000
O1B 0.20920 0.15640 0.38780 1.00000
O2B 0.31780 0.01790 0.32590 1.00000
O3B 0.50880 0.11080 0.47910 1.00000
O4B 0.25830 0.06150 0.59210 1.00000
O5B 0.16110 0.09800 0.08990 1.00000
O6B 0.24410 0.17970 -0.12570 1.00000
O7B 0.31250 0.23050 0.13470 1.00000
O8 -0.01150 -0.02210 0.24570 1.00000
O9 -0.01030 0.26410 0.24640 1.00000

_database_code_amcsd 0001051
